data_4130090
loop_
_publ_author_name
'Shintani, Ryo'
'Iino, Ryo'
'Nozaki, Kyoko'

_publ_section_title
;
 Rhodium-Catalyzed Stitching Reaction: Convergent Synthesis of Quinoidal
 Fused Oligosiloles.
;
_journal_issue 11
_journal_name_full 'Journal of the American Chemical Society'
_journal_page_first 3635
_journal_page_last 3638
_journal_paper_doi 10.1021/jacs.6b00082
_journal_volume 138
_journal_year 2016
_chemical_formula_moiety 'C42 H56 Si3'
_chemical_formula_sum 'C42 H56 Si3'
_chemical_formula_weight 645.13
_space_group_crystal_system monoclinic
_space_group_IT_number 15
_space_group_name_Hall '-C 2yc'
_space_group_name_H-M_alt 'C 1 2/c 1'
_atom_sites_solution_hydrogens geom
_audit_creation_method SHELXL-2014/7
_cell_angle_alpha 90
_cell_angle_beta 102.872(4)
_cell_angle_gamma 90
_cell_formula_units_Z 4
_cell_length_a 20.217(6)
_cell_length_b 10.913(3)
_cell_length_c 17.757(5)
_cell_measurement_reflns_used 6588
_cell_measurement_temperature 173(2)
_cell_measurement_theta_max 31.5
_cell_measurement_theta_min 2.1
_cell_volume 3819.2(19)
_computing_cell_refinement 'RIGAKU CrystalClear'
_computing_data_collection 'RIGAKU CrystalClear'
_computing_data_reduction 'RIGAKU CrystalClear'
_computing_publication_material 'Yadokari-XG (Wakita, Nemoto, et al.)'
_computing_structure_refinement 'SHELXL-2014/7 (Sheldrick, 2014)'
_diffrn_ambient_temperature 173(2)
_diffrn_detector_area_resol_mean 28.5714
_diffrn_measured_fraction_theta_full 1.000
_diffrn_measured_fraction_theta_max 0.934
_diffrn_measurement_device_type 'Rigaku Saturn724 CCD'
_diffrn_measurement_method 'omega scans'
_diffrn_radiation_type MoK\a
_diffrn_radiation_wavelength 0.71075
_diffrn_reflns_av_R_equivalents 0.0496
_diffrn_reflns_av_unetI/netI 0.0300
_diffrn_reflns_Laue_measured_fraction_full 1.000
_diffrn_reflns_Laue_measured_fraction_max 0.934
_diffrn_reflns_limit_h_max 29
_diffrn_reflns_limit_h_min -29
_diffrn_reflns_limit_k_max 16
_diffrn_reflns_limit_k_min -14
_diffrn_reflns_limit_l_max 24
_diffrn_reflns_limit_l_min -25
_diffrn_reflns_number 35920
_diffrn_reflns_point_group_measured_fraction_full 1.000
_diffrn_reflns_point_group_measured_fraction_max 0.934
_diffrn_reflns_theta_full 25.242
_diffrn_reflns_theta_max 31.834
_diffrn_reflns_theta_min 2.067
_exptl_absorpt_coefficient_mu 0.152
_exptl_absorpt_correction_T_max 1.000
_exptl_absorpt_correction_T_min 0.916
_exptl_absorpt_correction_type multi-scan
_exptl_crystal_colour Orange
_exptl_crystal_density_diffrn 1.122
_exptl_crystal_description Block
_exptl_crystal_F_000 1400
_exptl_crystal_size_max 0.450
_exptl_crystal_size_mid 0.300
_exptl_crystal_size_min 0.100
_refine_diff_density_max 0.425
_refine_diff_density_min -0.287
_refine_diff_density_rms 0.054
_refine_ls_extinction_method none
_refine_ls_goodness_of_fit_ref 1.108
_refine_ls_hydrogen_treatment constr
_refine_ls_matrix_type full
_refine_ls_number_parameters 211
_refine_ls_number_reflns 6103
_refine_ls_number_restraints 0
_refine_ls_restrained_S_all 1.108
_refine_ls_R_factor_all 0.0654
_refine_ls_R_factor_gt 0.0570
_refine_ls_shift/su_max 0.001
_refine_ls_shift/su_mean 0.000
_refine_ls_structure_factor_coef Fsqd
_refine_ls_weighting_details 'w=1/[\s^2^(Fo^2^)+(0.0396P)^2^+4.8438P] where P=(Fo^2^+2Fc^2^)/3'
_refine_ls_weighting_scheme calc
_refine_ls_wR_factor_gt 0.1228
_refine_ls_wR_factor_ref 0.1283
_reflns_Friedel_coverage 0.000
_reflns_number_gt 5498
_reflns_number_total 6103
_reflns_threshold_expression 'I > 2\s(I)'
_cod_data_source_file ja6b00082_si_003.cif
_cod_data_source_block 3si
_cod_depositor_comments
;
The following automatic conversions were performed:

data item '_exptl_absorpt_correction_type' value 'Multi-scan' was
changed to 'multi-scan' in accordance with the
/home/saulius/struct/COD-crude-data/automatic-downloads/DataCite-retrospective/ACS/depositions/lib/dictionaries/cif_core.dic
dictionary named 'cif_core.dic' version 2.4.2 last updated on
2011-04-26.

Automatic conversion script
Id: cif_fix_values 6909 2019-04-08 15:41:33Z antanas 
;
_cod_original_sg_symbol_H-M 'C 2/c'
_cod_database_code 4130090
_shelx_shelxl_version_number 2014/7
_shelx_space_group_comment
;
The symmetry employed for this shelxl refinement is uniquely defined
by the following loop, which should always be used as a source of
symmetry information in preference to the above space-group names.
They are only intended as comments.
;
_shelx_estimated_absorpt_t_min 0.935
_shelx_estimated_absorpt_t_max 0.985

loop_
_space_group_symop_operation_xyz
'x, y, z'
'-x, y, -z+1/2'
'x+1/2, y+1/2, z'
'-x+1/2, y+1/2, -z+1/2'
'-x, -y, -z'
'x, -y, z-1/2'
'-x+1/2, -y+1/2, -z'
'x+1/2, -y+1/2, z-1/2'

loop_
_atom_site_label
_atom_site_type_symbol
_atom_site_fract_x
_atom_site_fract_y
_atom_site_fract_z
_atom_site_U_iso_or_equiv
_atom_site_adp_type
_atom_site_occupancy
_atom_site_site_symmetry_order
_atom_site_calc_flag
_atom_site_refinement_flags_posn
_atom_site_refinement_flags_adp
_atom_site_refinement_flags_occupancy
Si2 Si 0.5000 0.77754(5) 0.7500 0.02069(12) Uani 1 2 d S T P
Si1 Si 0.41987(2) 0.41243(3) 0.65923(2) 0.02224(10) Uani 1 1 d . . .
C1 C 0.33336(7) 0.67146(14) 0.49427(8) 0.0251(3) Uani 1 1 d . . .
C6 C 0.47359(6) 0.53553(12) 0.71801(7) 0.0200(2) Uani 1 1 d . . .
C11 C 0.37561(7) 0.73880(13) 0.55444(8) 0.0235(3) Uani 1 1 d . . .
C5 C 0.45152(7) 0.65652(12) 0.68409(7) 0.0202(2) Uani 1 1 d . . .
C4 C 0.40579(7) 0.65019(12) 0.61432(8) 0.0211(2) Uani 1 1 d . . .
C3 C 0.38027(7) 0.52766(13) 0.58566(8) 0.0229(3) Uani 1 1 d . . .
C2 C 0.33700(7) 0.54077(14) 0.51548(8) 0.0257(3) Uani 1 1 d . . .
C7 C 0.29905(8) 0.72992(17) 0.42765(9) 0.0329(3) Uani 1 1 d . . .
H1 H 0.2697 0.6851 0.3879 0.040 Uiso 1 1 calc R U .
C19 C 0.55549(8) 0.87128(14) 0.69893(9) 0.0306(3) Uani 1 1 d . . .
H22 H 0.5246 0.9194 0.6576 0.037 Uiso 1 1 calc R U .
C10 C 0.38411(8) 0.86381(15) 0.54626(9) 0.0314(3) Uani 1 1 d . . .
H4 H 0.4124 0.9098 0.5862 0.038 Uiso 1 1 calc R U .
C13 C 0.35580(8) 0.35048(16) 0.71299(10) 0.0337(3) Uani 1 1 d . . .
H8 H 0.3799 0.2931 0.7539 0.040 Uiso 1 1 calc R U .
C14 C 0.47357(9) 0.29401(15) 0.62443(10) 0.0333(3) Uani 1 1 d . . .
H9 H 0.5033 0.2562 0.6713 0.040 Uiso 1 1 calc R U .
C9 C 0.35026(10) 0.92085(16) 0.47820(10) 0.0385(4) Uani 1 1 d . . .
H3 H 0.3562 1.0063 0.4717 0.046 Uiso 1 1 calc R U .
C8 C 0.30824(9) 0.85494(18) 0.42007(10) 0.0385(4) Uani 1 1 d . . .
H2 H 0.2854 0.8958 0.3744 0.046 Uiso 1 1 calc R U .
C12 C 0.29926(9) 0.44423(17) 0.46349(10) 0.0371(4) Uani 1 1 d . . .
H7 H 0.3064 0.3645 0.4895 0.056 Uiso 1 1 calc R U .
H6 H 0.3158 0.4411 0.4157 0.056 Uiso 1 1 calc R U .
H5 H 0.2507 0.4637 0.4512 0.056 Uiso 1 1 calc R U .
C15 C 0.32680(9) 0.4564(2) 0.75254(11) 0.0429(4) Uani 1 1 d . . .
H10 H 0.3082 0.5191 0.7141 0.064 Uiso 1 1 calc R U .
H12 H 0.3629 0.4923 0.7925 0.064 Uiso 1 1 calc R U .
H11 H 0.2907 0.4254 0.7762 0.064 Uiso 1 1 calc R U .
C18 C 0.43501(13) 0.19000(18) 0.57655(13) 0.0518(5) Uani 1 1 d . . .
H19 H 0.4043 0.2239 0.5307 0.078 Uiso 1 1 calc R U .
H21 H 0.4087 0.1450 0.6076 0.078 Uiso 1 1 calc R U .
H20 H 0.4673 0.1342 0.5606 0.078 Uiso 1 1 calc R U .
C17 C 0.52012(11) 0.3560(2) 0.57923(13) 0.0505(5) Uani 1 1 d . . .
H17 H 0.5530 0.2963 0.5684 0.076 Uiso 1 1 calc R U .
H16 H 0.5443 0.4237 0.6098 0.076 Uiso 1 1 calc R U .
H18 H 0.4930 0.3878 0.5304 0.076 Uiso 1 1 calc R U .
C21 C 0.59749(13) 0.7871(2) 0.65909(15) 0.0575(6) Uani 1 1 d . . .
H26 H 0.6245 0.8368 0.6311 0.086 Uiso 1 1 calc R U .
H28 H 0.5671 0.7335 0.6227 0.086 Uiso 1 1 calc R U .
H27 H 0.6278 0.7372 0.6979 0.086 Uiso 1 1 calc R U .
C16 C 0.29774(12) 0.2807(3) 0.66091(15) 0.0669(7) Uani 1 1 d . . .
H15 H 0.2665 0.2506 0.6917 0.100 Uiso 1 1 calc R U .
H14 H 0.3161 0.2112 0.6372 0.100 Uiso 1 1 calc R U .
H13 H 0.2734 0.3355 0.6204 0.100 Uiso 1 1 calc R U .
C20 C 0.60112(14) 0.9625(3) 0.75086(14) 0.0710(8) Uani 1 1 d . . .
H24 H 0.6335 0.9181 0.7909 0.107 Uiso 1 1 calc R U .
H23 H 0.5734 1.0168 0.7752 0.107 Uiso 1 1 calc R U .
H25 H 0.6260 1.0113 0.7199 0.107 Uiso 1 1 calc R U .

loop_
_atom_site_aniso_label
_atom_site_aniso_U_11
_atom_site_aniso_U_22
_atom_site_aniso_U_33
_atom_site_aniso_U_23
_atom_site_aniso_U_13
_atom_site_aniso_U_12
Si2 0.0232(2) 0.0169(2) 0.0202(2) 0.000 0.00095(19) 0.000
Si1 0.02293(18) 0.01891(18) 0.02277(18) -0.00194(14) 0.00059(14) -0.00199(13)
C1 0.0217(6) 0.0326(7) 0.0204(6) -0.0002(5) 0.0034(5) 0.0041(5)
C6 0.0211(6) 0.0177(6) 0.0207(6) -0.0007(5) 0.0034(5) -0.0003(4)
C11 0.0231(6) 0.0265(7) 0.0201(6) 0.0021(5) 0.0028(5) 0.0046(5)
C5 0.0212(6) 0.0186(6) 0.0197(6) 0.0000(5) 0.0023(5) 0.0008(4)
C4 0.0218(6) 0.0209(6) 0.0195(6) -0.0002(5) 0.0023(5) 0.0012(5)
C3 0.0223(6) 0.0236(6) 0.0213(6) -0.0030(5) 0.0019(5) -0.0002(5)
C2 0.0238(6) 0.0306(7) 0.0213(6) -0.0037(5) 0.0019(5) 0.0002(5)
C7 0.0289(7) 0.0455(9) 0.0215(7) 0.0005(6) -0.0005(6) 0.0069(6)
C19 0.0343(8) 0.0262(7) 0.0296(7) 0.0053(6) 0.0037(6) -0.0062(6)
C10 0.0351(8) 0.0277(7) 0.0285(7) 0.0035(6) 0.0009(6) 0.0037(6)
C13 0.0283(7) 0.0359(8) 0.0347(8) 0.0060(7) 0.0021(6) -0.0091(6)
C14 0.0387(8) 0.0263(7) 0.0331(8) -0.0059(6) 0.0039(6) 0.0053(6)
C9 0.0458(9) 0.0320(8) 0.0350(8) 0.0111(7) 0.0036(7) 0.0071(7)
C8 0.0406(9) 0.0449(10) 0.0265(7) 0.0113(7) 0.0003(6) 0.0114(7)
C12 0.0375(8) 0.0390(9) 0.0288(7) -0.0081(7) -0.0054(6) -0.0025(7)
C15 0.0345(8) 0.0614(12) 0.0348(9) 0.0059(8) 0.0120(7) 0.0022(8)
C18 0.0736(14) 0.0299(9) 0.0532(12) -0.0135(8) 0.0166(11) -0.0056(9)
C17 0.0437(10) 0.0535(12) 0.0604(13) -0.0181(10) 0.0249(9) -0.0038(9)
C21 0.0648(14) 0.0527(12) 0.0681(14) 0.0039(11) 0.0427(12) -0.0075(10)
C16 0.0455(12) 0.0832(18) 0.0715(15) -0.0172(14) 0.0121(11) -0.0384(12)
C20 0.0867(18) 0.0752(17) 0.0555(13) -0.0157(12) 0.0250(13) -0.0579(15)

loop_
_atom_type_symbol
_atom_type_description
_atom_type_scat_dispersion_real
_atom_type_scat_dispersion_imag
_atom_type_scat_source
C C 0.0033 0.0016 'International Tables Vol C Tables 4.2.6.8 and 6.1.1.4'
H H 0.0000 0.0000 'International Tables Vol C Tables 4.2.6.8 and 6.1.1.4'
Si Si 0.0817 0.0704 'International Tables Vol C Tables 4.2.6.8 and 6.1.1.4'

loop_
_geom_angle_atom_site_label_1
_geom_angle_atom_site_label_2
_geom_angle_atom_site_label_3
_geom_angle
_geom_angle_site_symmetry_1
_geom_angle_site_symmetry_3
C5 Si2 C5 91.21(8) . 2_656
C5 Si2 C19 113.20(7) . 2_656
C5 Si2 C19 111.25(7) 2_656 2_656
C5 Si2 C19 111.25(7) . .
C5 Si2 C19 113.20(7) 2_656 .
C19 Si2 C19 114.54(11) 2_656 .
C3 Si1 C14 115.07(7) . .
C3 Si1 C6 90.68(6) . .
C14 Si1 C6 111.57(7) . .
C3 Si1 C13 111.04(7) . .
C14 Si1 C13 115.46(8) . .
C6 Si1 C13 110.39(7) . .
C7 C1 C11 120.54(15) . .
C7 C1 C2 130.61(14) . .
C11 C1 C2 108.79(12) . .
C6 C6 C5 116.43(7) 2_656 .
C6 C6 Si1 134.56(4) 2_656 .
C5 C6 Si1 109.01(9) . .
C10 C11 C1 119.97(13) . .
C10 C11 C4 133.13(13) . .
C1 C11 C4 106.78(13) . .
C4 C5 C6 113.85(12) . .
C4 C5 Si2 138.34(11) . .
C6 C5 Si2 107.71(9) . .
C5 C4 C11 135.18(13) . .
C5 C4 C3 117.92(12) . .
C11 C4 C3 106.82(11) . .
C2 C3 C4 108.85(12) . .
C2 C3 Si1 143.31(12) . .
C4 C3 Si1 107.84(9) . .
C3 C2 C1 108.74(12) . .
C3 C2 C12 128.86(14) . .
C1 C2 C12 122.37(13) . .
C1 C7 C8 118.88(15) . .
C1 C7 H1 120.6 . .
C8 C7 H1 120.6 . .
C20 C19 C21 110.46(18) . .
C20 C19 Si2 114.06(13) . .
C21 C19 Si2 110.31(12) . .
C20 C19 H22 107.2 . .
C21 C19 H22 107.2 . .
Si2 C19 H22 107.2 . .
C11 C10 C9 118.77(15) . .
C11 C10 H4 120.6 . .
C9 C10 H4 120.6 . .
C16 C13 C15 109.41(17) . .
C16 C13 Si1 113.09(14) . .
C15 C13 Si1 109.58(12) . .
C16 C13 H8 108.2 . .
C15 C13 H8 108.2 . .
Si1 C13 H8 108.2 . .
C18 C14 C17 109.61(16) . .
C18 C14 Si1 115.75(14) . .
C17 C14 Si1 109.74(12) . .
C18 C14 H9 107.1 . .
C17 C14 H9 107.1 . .
Si1 C14 H9 107.1 . .
C8 C9 C10 121.02(16) . .
C8 C9 H3 119.5 . .
C10 C9 H3 119.5 . .
C9 C8 C7 120.80(15) . .
C9 C8 H2 119.6 . .
C7 C8 H2 119.6 . .
C2 C12 H7 109.5 . .
C2 C12 H6 109.5 . .
H7 C12 H6 109.5 . .
C2 C12 H5 109.5 . .
H7 C12 H5 109.5 . .
H6 C12 H5 109.5 . .
C13 C15 H10 109.5 . .
C13 C15 H12 109.5 . .
H10 C15 H12 109.5 . .
C13 C15 H11 109.5 . .
H10 C15 H11 109.5 . .
H12 C15 H11 109.5 . .
C14 C18 H19 109.5 . .
C14 C18 H21 109.5 . .
H19 C18 H21 109.5 . .
C14 C18 H20 109.5 . .
H19 C18 H20 109.5 . .
H21 C18 H20 109.5 . .
C14 C17 H17 109.5 . .
C14 C17 H16 109.5 . .
H17 C17 H16 109.5 . .
C14 C17 H18 109.5 . .
H17 C17 H18 109.5 . .
H16 C17 H18 109.5 . .
C19 C21 H26 109.5 . .
C19 C21 H28 109.5 . .
H26 C21 H28 109.5 . .
C19 C21 H27 109.5 . .
H26 C21 H27 109.5 . .
H28 C21 H27 109.5 . .
C13 C16 H15 109.5 . .
C13 C16 H14 109.5 . .
H15 C16 H14 109.5 . .
C13 C16 H13 109.5 . .
H15 C16 H13 109.5 . .
H14 C16 H13 109.5 . .
C19 C20 H24 109.5 . .
C19 C20 H23 109.5 . .
H24 C20 H23 109.5 . .
C19 C20 H25 109.5 . .
H24 C20 H25 109.5 . .
H23 C20 H25 109.5 . .

loop_
_geom_bond_atom_site_label_1
_geom_bond_atom_site_label_2
_geom_bond_distance
_geom_bond_site_symmetry_2
Si2 C5 1.8878(14) .
Si2 C5 1.8878(14) 2_656
Si2 C19 1.8922(16) 2_656
Si2 C19 1.8923(16) .
Si1 C3 1.8608(15) .
Si1 C14 1.8786(17) .
Si1 C6 1.8891(13) .
Si1 C13 1.8966(17) .
C1 C7 1.386(2) .
C1 C11 1.416(2) .
C1 C2 1.473(2) .
C6 C6 1.375(2) 2_656
C6 C5 1.4784(18) .
C11 C10 1.387(2) .
C11 C4 1.4658(18) .
C5 C4 1.3725(18) .
C4 C3 1.4820(19) .
C3 C2 1.3613(19) .
C2 C12 1.494(2) .
C7 C8 1.387(3) .
C7 H1 0.9500 .
C19 C20 1.521(3) .
C19 C21 1.527(3) .
C19 H22 1.0000 .
C10 C9 1.396(2) .
C10 H4 0.9500 .
C13 C16 1.526(3) .
C13 C15 1.535(3) .
C13 H8 1.0000 .
C14 C18 1.524(2) .
C14 C17 1.525(3) .
C14 H9 1.0000 .
C9 C8 1.383(3) .
C9 H3 0.9500 .
C8 H2 0.9500 .
C12 H7 0.9800 .
C12 H6 0.9800 .
C12 H5 0.9800 .
C15 H10 0.9800 .
C15 H12 0.9800 .
C15 H11 0.9800 .
C18 H19 0.9800 .
C18 H21 0.9800 .
C18 H20 0.9800 .
C17 H17 0.9800 .
C17 H16 0.9800 .
C17 H18 0.9800 .
C21 H26 0.9800 .
C21 H28 0.9800 .
C21 H27 0.9800 .
C16 H15 0.9800 .
C16 H14 0.9800 .
C16 H13 0.9800 .
C20 H24 0.9800 .
C20 H23 0.9800 .
C20 H25 0.9800 .

loop_
_geom_torsion_atom_site_label_1
_geom_torsion_atom_site_label_2
_geom_torsion_atom_site_label_3
_geom_torsion_atom_site_label_4
_geom_torsion
_geom_torsion_site_symmetry_1
_geom_torsion_site_symmetry_4
C3 Si1 C6 C6 -171.8(2) . 2_656
C14 Si1 C6 C6 -54.4(2) . 2_656
C13 Si1 C6 C6 75.4(2) . 2_656
C3 Si1 C6 C5 7.62(10) . .
C14 Si1 C6 C5 125.03(10) . .
C13 Si1 C6 C5 -105.17(11) . .
C7 C1 C11 C10 -1.4(2) . .
C2 C1 C11 C10 176.16(14) . .
C7 C1 C11 C4 -177.98(13) . .
C2 C1 C11 C4 -0.38(15) . .
C6 C6 C5 C4 170.93(15) 2_656 .
Si1 C6 C5 C4 -8.63(15) . .
C6 C6 C5 Si2 -6.16(19) 2_656 .
Si1 C6 C5 Si2 174.29(6) . .
C5 Si2 C5 C4 -173.98(19) 2_656 .
C19 Si2 C5 C4 72.22(17) 2_656 .
C19 Si2 C5 C4 -58.45(17) . .
C5 Si2 C5 C6 2.00(6) 2_656 .
C19 Si2 C5 C6 -111.80(10) 2_656 .
C19 Si2 C5 C6 117.54(10) . .
C6 C5 C4 C11 -171.14(14) . .
Si2 C5 C4 C11 4.7(3) . .
C6 C5 C4 C3 5.14(18) . .
Si2 C5 C4 C3 -179.04(11) . .
C10 C11 C4 C5 1.8(3) . .
C1 C11 C4 C5 177.65(16) . .
C10 C11 C4 C3 -174.81(16) . .
C1 C11 C4 C3 1.08(15) . .
C5 C4 C3 C2 -178.71(13) . .
C11 C4 C3 C2 -1.44(16) . .
C5 C4 C3 Si1 1.01(16) . .
C11 C4 C3 Si1 178.27(9) . .
C14 Si1 C3 C2 60.3(2) . .
C6 Si1 C3 C2 174.60(19) . .
C13 Si1 C3 C2 -73.2(2) . .
C14 Si1 C3 C4 -119.25(10) . .
C6 Si1 C3 C4 -4.95(10) . .
C13 Si1 C3 C4 107.25(11) . .
C4 C3 C2 C1 1.22(16) . .
Si1 C3 C2 C1 -178.34(14) . .
C4 C3 C2 C12 179.26(15) . .
Si1 C3 C2 C12 -0.3(3) . .
C7 C1 C2 C3 176.75(15) . .
C11 C1 C2 C3 -0.54(17) . .
C7 C1 C2 C12 -1.4(3) . .
C11 C1 C2 C12 -178.73(14) . .
C11 C1 C7 C8 1.7(2) . .
C2 C1 C7 C8 -175.31(16) . .
C5 Si2 C19 C20 -174.44(16) . .
C5 Si2 C19 C20 -73.40(18) 2_656 .
C19 Si2 C19 C20 55.60(16) 2_656 .
C5 Si2 C19 C21 -49.45(15) . .
C5 Si2 C19 C21 51.59(15) 2_656 .
C19 Si2 C19 C21 -179.42(16) 2_656 .
C1 C11 C10 C9 0.2(2) . .
C4 C11 C10 C9 175.63(16) . .
C3 Si1 C13 C16 63.62(17) . .
C14 Si1 C13 C16 -69.69(18) . .
C6 Si1 C13 C16 162.62(16) . .
C3 Si1 C13 C15 -58.73(13) . .
C14 Si1 C13 C15 167.95(11) . .
C6 Si1 C13 C15 40.26(13) . .
C3 Si1 C14 C18 -78.76(15) . .
C6 Si1 C14 C18 179.76(13) . .
C13 Si1 C14 C18 52.67(16) . .
C3 Si1 C14 C17 45.92(15) . .
C6 Si1 C14 C17 -55.55(14) . .
C13 Si1 C14 C17 177.35(12) . .
C11 C10 C9 C8 0.8(3) . .
C10 C9 C8 C7 -0.5(3) . .
C1 C7 C8 C9 -0.7(3) . .
